data_7036489
loop_
_publ_author_name
'Swarnakar, Anindya K.'
'Ferguson, Michael J.'
'McDonald, Robert'
'Rivard, Eric'

_publ_section_title
;
 Transition metal-mediated donor-acceptor coordination of low-oxidation
 state Group 14 element halides.
;
_journal_issue 14
_journal_name_full 'Dalton transactions (Cambridge, England : 2003)'
_journal_page_first 6071
_journal_page_last 6078
_journal_paper_doi 10.1039/c5dt03018h
_journal_volume 45
_journal_year 2016
_chemical_formula_sum 'C47 H80 Cl2 O5 P2 Pt Sn W'
_chemical_formula_weight 1355.58
_chemical_name_systematic
; 
 ? 
;
_space_group_crystal_system orthorhombic
_space_group_IT_number 19
_space_group_name_Hall 'P 2ac 2ab'
_space_group_name_H-M_alt 'P 21 21 21'
_symmetry_space_group_name_Hall 'P 2ac 2ab'
_symmetry_space_group_name_H-M 'P 21 21 21'
_atom_sites_solution_hydrogens geom
_audit_creation_method SHELXL-2013
_audit_update_record
;
2015-07-30 deposited with the CCDC.
2015-09-09 downloaded from the CCDC.
;
_cell_angle_alpha 90
_cell_angle_beta 90
_cell_angle_gamma 90
_cell_formula_units_Z 4
_cell_length_a 14.8910(4)
_cell_length_b 16.3240(4)
_cell_length_c 22.1599(6)
_cell_measurement_reflns_used 9906
_cell_measurement_temperature 173(2)
_cell_measurement_theta_max 25.81
_cell_measurement_theta_min 2.22
_cell_volume 5386.6(2)
_computing_cell_refinement 'Bruker SAINT'
_computing_data_collection 'Bruker APEX2'
_computing_data_reduction 'Bruker SAINT'
_computing_molecular_graphics 'Bruker SHELXTL'
_computing_publication_material 'Bruker SHELXTL'
_computing_structure_refinement 'SHELXL-2013 (Sheldrick, 2013)'
_computing_structure_solution 'SHELXT (Sheldrick 2008)'
_diffrn_ambient_temperature 173(2)
_diffrn_measured_fraction_theta_full 0.999
_diffrn_measured_fraction_theta_max 1.000
_diffrn_measurement_device_type 'Bruker APEX-II CCD'
_diffrn_measurement_method '\w scans'
_diffrn_radiation_type MoK\a
_diffrn_radiation_wavelength 0.71073
_diffrn_reflns_av_R_equivalents 0.0289
_diffrn_reflns_av_unetI/netI 0.0326
_diffrn_reflns_Laue_measured_fraction_full 0.999
_diffrn_reflns_Laue_measured_fraction_max 1.000
_diffrn_reflns_limit_h_max 19
_diffrn_reflns_limit_h_min -19
_diffrn_reflns_limit_k_max 21
_diffrn_reflns_limit_k_min -21
_diffrn_reflns_limit_l_max 28
_diffrn_reflns_limit_l_min -28
_diffrn_reflns_number 47820
_diffrn_reflns_point_group_measured_fraction_full 0.996
_diffrn_reflns_point_group_measured_fraction_max 0.997
_diffrn_reflns_theta_full 25.242
_diffrn_reflns_theta_max 27.490
_diffrn_reflns_theta_min 1.549
_exptl_absorpt_coefficient_mu 5.379
_exptl_absorpt_correction_T_max 0.6982
_exptl_absorpt_correction_T_min 0.4584
_exptl_absorpt_correction_type integration
_exptl_absorpt_process_details 'SADABS (Sheldrick, 2008)'
_exptl_crystal_colour orange
_exptl_crystal_density_diffrn 1.672
_exptl_crystal_description fragment
_exptl_crystal_F_000 2672
_exptl_crystal_size_max 0.238
_exptl_crystal_size_mid 0.182
_exptl_crystal_size_min 0.092
_refine_diff_density_max 0.737
_refine_diff_density_min -0.323
_refine_diff_density_rms 0.069
_refine_ls_abs_structure_details
; 
 Flack x determined using 5110 quotients [(I+)-(I-)]/[(I+)+(I-)] 
 (Parsons and Flack (2004), Acta Cryst. A60, s61). 
;
_refine_ls_abs_structure_Flack 0.0093(19)
_refine_ls_extinction_method none
_refine_ls_goodness_of_fit_ref 1.005
_refine_ls_hydrogen_treatment constr
_refine_ls_matrix_type full
_refine_ls_number_parameters 512
_refine_ls_number_reflns 12339
_refine_ls_number_restraints 18
_refine_ls_restrained_S_all 1.008
_refine_ls_R_factor_all 0.0193
_refine_ls_R_factor_gt 0.0176
_refine_ls_shift/su_max 0.002
_refine_ls_shift/su_mean 0.000
_refine_ls_structure_factor_coef Fsqd
_refine_ls_weighting_details 'w=1/[\s^2^(Fo^2^)+(0.0115P)^2^] where P=(Fo^2^+2Fc^2^)/3'
_refine_ls_weighting_scheme calc
_refine_ls_wR_factor_gt 0.0399
_refine_ls_wR_factor_ref 0.0404
_reflns_Friedel_coverage 0.818
_reflns_Friedel_fraction_full 0.993
_reflns_Friedel_fraction_max 0.994
_reflns_number_gt 11780
_reflns_number_total 12339
_reflns_threshold_expression 'I > 2\s(I)'
_cod_data_source_file c5dt03018h2.cif
_cod_data_source_block riv13g2_cmpd_6
_cod_depositor_comments 'Adding full bibliography for 7036484--7036489.cif.'
_cod_database_code 7036489
_shelx_space_group_comment
; 
The symmetry employed for this shelxl refinement is uniquely defined 
by the following loop, which should always be used as a source of 
symmetry information in preference to the above space-group names. 
They are only intended as comments. 
;
_shelx_estimated_absorpt_t_min 0.361
_shelx_estimated_absorpt_t_max 0.637
_shelxl_version_number 2013-4

loop_
_space_group_symop_operation_xyz
'x, y, z'
'-x+1/2, -y, z+1/2'
'-x, y+1/2, -z+1/2'
'x+1/2, -y+1/2, -z'

loop_
_atom_site_label
_atom_site_type_symbol
_atom_site_fract_x
_atom_site_fract_y
_atom_site_fract_z
_atom_site_U_iso_or_equiv
_atom_site_adp_type
_atom_site_occupancy
_atom_site_site_symmetry_order
_atom_site_calc_flag
_atom_site_refinement_flags_posn
_atom_site_refinement_flags_adp
_atom_site_refinement_flags_occupancy
_atom_site_disorder_assembly
_atom_site_disorder_group
Pt Pt -0.00361(2) 0.04966(2) 0.04345(2) 0.01963(4) Uani 1 1 d . . . . .
W W 0.21272(2) -0.10637(2) 0.17069(2) 0.02977(5) Uani 1 1 d . . . . .
Sn Sn 0.11222(2) -0.05292(2) 0.07543(2) 0.02217(6) Uani 1 1 d . . . . .
Cl1 Cl -0.11567(8) 0.15364(7) 0.02611(6) 0.0346(3) Uani 1 1 d . . . . .
Cl2 Cl 0.15099(8) -0.13452(7) -0.01165(5) 0.0337(3) Uani 1 1 d . . . . .
P1 P -0.11927(7) -0.03590(6) 0.07632(5) 0.0218(2) Uani 1 1 d . . . . .
P2 P 0.10789(8) 0.14078(7) 0.01092(5) 0.0217(2) Uani 1 1 d . . . . .
O1 O 0.3317(3) -0.1703(3) 0.27741(19) 0.0766(15) Uani 1 1 d . . . . .
O2 O 0.1422(3) 0.0415(2) 0.25176(16) 0.0584(11) Uani 1 1 d . . . . .
O3 O 0.0524(3) -0.2096(3) 0.2253(2) 0.0642(12) Uani 1 1 d . . . . .
O4 O 0.2655(3) -0.2625(3) 0.0933(2) 0.0720(14) Uani 1 1 d . . . . .
O5 O 0.3774(3) -0.0055(3) 0.1186(3) 0.0893(17) Uani 1 1 d . . . . .
C1 C 0.2887(4) -0.1459(3) 0.2388(2) 0.0497(14) Uani 1 1 d . . . . .
C2 C 0.1686(4) -0.0115(3) 0.2214(2) 0.0403(12) Uani 1 1 d . . . . .
C3 C 0.1097(4) -0.1725(3) 0.2048(2) 0.0394(12) Uani 1 1 d . . . . .
C4 C 0.2473(4) -0.2055(4) 0.1203(2) 0.0452(13) Uani 1 1 d . . . . .
C5 C 0.3182(4) -0.0409(4) 0.1379(3) 0.0530(15) Uani 1 1 d . . . . .
C11 C -0.0908(3) -0.1472(2) 0.0805(2) 0.0259(9) Uani 1 1 d . . . . .
H11 H -0.0308 -0.1496 0.1007 0.031 Uiso 1 1 calc R U . . .
C12 C -0.0759(3) -0.1829(3) 0.0180(2) 0.0309(10) Uani 1 1 d . . . . .
H12A H -0.0348 -0.1470 -0.0050 0.037 Uiso 1 1 calc R U . . .
H12B H -0.1338 -0.1854 -0.0038 0.037 Uiso 1 1 calc R U . . .
C13 C -0.0354(4) -0.2697(3) 0.0225(3) 0.0430(13) Uani 1 1 d . . . . .
H13A H -0.0274 -0.2925 -0.0186 0.052 Uiso 1 1 calc R U . . .
H13B H 0.0245 -0.2666 0.0418 0.052 Uiso 1 1 calc R U . . .
C14 C -0.0950(4) -0.3252(3) 0.0585(3) 0.0470(14) Uani 1 1 d . . . . .
H14A H -0.0664 -0.3797 0.0621 0.056 Uiso 1 1 calc R U . . .
H14B H -0.1529 -0.3322 0.0371 0.056 Uiso 1 1 calc R U . . .
C15 C -0.1127(4) -0.2901(3) 0.1222(3) 0.0460(13) Uani 1 1 d . . . . .
H15A H -0.1555 -0.3259 0.1439 0.055 Uiso 1 1 calc R U . . .
H15B H -0.0558 -0.2890 0.1453 0.055 Uiso 1 1 calc R U . . .
C16 C -0.1514(4) -0.2030(3) 0.1179(2) 0.0395(12) Uani 1 1 d . . . . .
H16A H -0.2118 -0.2052 0.0993 0.047 Uiso 1 1 calc R U . . .
H16B H -0.1579 -0.1799 0.1590 0.047 Uiso 1 1 calc R U . . .
C21 C -0.2189(3) -0.0222(3) 0.02792(19) 0.0277(9) Uani 1 1 d . . . . .
H21 H -0.2387 0.0354 0.0355 0.033 Uiso 1 1 calc R U . . .
C22 C -0.1989(3) -0.0252(3) -0.0394(2) 0.0341(10) Uani 1 1 d . . . . .
H22A H -0.1868 -0.0824 -0.0518 0.041 Uiso 1 1 calc R U . . .
H22B H -0.1449 0.0080 -0.0484 0.041 Uiso 1 1 calc R U . . .
C23 C -0.2799(4) 0.0086(3) -0.0751(2) 0.0468(13) Uani 1 1 d . . . . .
H23A H -0.2890 0.0671 -0.0649 0.056 Uiso 1 1 calc R U . . .
H23B H -0.2675 0.0048 -0.1189 0.056 Uiso 1 1 calc R U . . .
C24 C -0.3646(4) -0.0395(4) -0.0602(3) 0.0547(16) Uani 1 1 d . . . . .
H24A H -0.4165 -0.0137 -0.0808 0.066 Uiso 1 1 calc R U . . .
H24B H -0.3584 -0.0960 -0.0758 0.066 Uiso 1 1 calc R U . . .
C25 C -0.3823(3) -0.0425(4) 0.0065(3) 0.0493(14) Uani 1 1 d . . . . .
H25A H -0.4348 -0.0782 0.0142 0.059 Uiso 1 1 calc R U . . .
H25B H -0.3973 0.0132 0.0209 0.059 Uiso 1 1 calc R U . . .
C26 C -0.3019(3) -0.0747(3) 0.0421(2) 0.0383(11) Uani 1 1 d . . . . .
H26A H -0.2902 -0.1325 0.0309 0.046 Uiso 1 1 calc R U . . .
H26B H -0.3151 -0.0725 0.0858 0.046 Uiso 1 1 calc R U . . .
C31 C -0.1557(3) -0.0086(3) 0.15360(19) 0.0285(10) Uani 1 1 d . . . . .
H31 H -0.2028 -0.0487 0.1664 0.034 Uiso 1 1 calc R U . . .
C32 C -0.0768(4) -0.0156(3) 0.1973(2) 0.0404(12) Uani 1 1 d . . . . .
H32A H -0.0282 0.0219 0.1842 0.048 Uiso 1 1 calc R U . . .
H32B H -0.0530 -0.0722 0.1962 0.048 Uiso 1 1 calc R U . . .
C33 C -0.1043(5) 0.0059(4) 0.2624(2) 0.0544(16) Uani 1 1 d . . . . .
H33A H -0.1472 -0.0357 0.2775 0.065 Uiso 1 1 calc R U . . .
H33B H -0.0506 0.0046 0.2887 0.065 Uiso 1 1 calc R U . . .
C34 C -0.1472(5) 0.0898(3) 0.2656(3) 0.0611(18) Uani 1 1 d . . . . .
H34A H -0.1689 0.0997 0.3072 0.073 Uiso 1 1 calc R U . . .
H34B H -0.1015 0.1319 0.2562 0.073 Uiso 1 1 calc R U . . .
C35 C -0.2235(5) 0.0976(4) 0.2229(3) 0.071(2) Uani 1 1 d . . . . .
H35A H -0.2468 0.1544 0.2241 0.086 Uiso 1 1 calc R U . . .
H35B H -0.2725 0.0604 0.2355 0.086 Uiso 1 1 calc R U . . .
C36 C -0.1952(4) 0.0766(3) 0.1579(2) 0.0504(15) Uani 1 1 d . . . . .
H36A H -0.2482 0.0804 0.1310 0.060 Uiso 1 1 calc R U . . .
H36B H -0.1502 0.1170 0.1439 0.060 Uiso 1 1 calc R U . . .
C41 C 0.2120(3) 0.0931(2) -0.01900(18) 0.0246(9) Uani 1 1 d . . . . .
H41 H 0.2261 0.0460 0.0082 0.029 Uiso 1 1 calc R U . . .
C42 C 0.1957(3) 0.0564(3) -0.08217(18) 0.0278(9) Uani 1 1 d . . . . .
H42A H 0.1429 0.0196 -0.0808 0.033 Uiso 1 1 calc R U . . .
H42B H 0.1825 0.1010 -0.1110 0.033 Uiso 1 1 calc R U . . .
C43 C 0.2772(3) 0.0086(3) -0.1039(2) 0.0372(11) Uani 1 1 d . . . . .
H43A H 0.2659 -0.0120 -0.1452 0.045 Uiso 1 1 calc R U . . .
H43B H 0.2869 -0.0393 -0.0772 0.045 Uiso 1 1 calc R U . . .
C44 C 0.3619(3) 0.0624(3) -0.1040(2) 0.0434(13) Uani 1 1 d . . . . .
H44A H 0.4145 0.0292 -0.1162 0.052 Uiso 1 1 calc R U . . .
H44B H 0.3547 0.1074 -0.1336 0.052 Uiso 1 1 calc R U . . .
C45 C 0.3774(3) 0.0973(4) -0.0429(3) 0.0483(13) Uani 1 1 d . . . . .
H45A H 0.4314 0.1327 -0.0440 0.058 Uiso 1 1 calc R U . . .
H45B H 0.3892 0.0521 -0.0142 0.058 Uiso 1 1 calc R U . . .
C46 C 0.2970(3) 0.1478(3) -0.0203(2) 0.0400(12) Uani 1 1 d . . . . .
H46A H 0.2870 0.1952 -0.0473 0.048 Uiso 1 1 calc R U . . .
H46B H 0.3095 0.1689 0.0208 0.048 Uiso 1 1 calc R U . . .
C51 C 0.0615(3) 0.2138(2) -0.0446(2) 0.0268(9) Uani 1 1 d . . . . .
H51 H 0.0124 0.2422 -0.0220 0.032 Uiso 1 1 calc R U . . .
C52 C 0.0125(3) 0.1728(3) -0.09807(19) 0.0322(10) Uani 1 1 d . . . . .
H52A H 0.0570 0.1499 -0.1267 0.039 Uiso 1 1 calc R U . . .
H52B H -0.0256 0.1274 -0.0832 0.039 Uiso 1 1 calc R U . . .
C53 C -0.0452(4) 0.2366(3) -0.1296(2) 0.0440(13) Uani 1 1 d . . . . .
H53A H -0.0753 0.2111 -0.1647 0.053 Uiso 1 1 calc R U . . .
H53B H -0.0923 0.2558 -0.1015 0.053 Uiso 1 1 calc R U . . .
C54 C 0.0093(4) 0.3086(3) -0.1507(2) 0.0515(14) Uani 1 1 d . . . . .
H54A H -0.0314 0.3504 -0.1681 0.062 Uiso 1 1 calc R U . . .
H54B H 0.0511 0.2906 -0.1828 0.062 Uiso 1 1 calc R U . . .
C55 C 0.0625(4) 0.3466(3) -0.0994(2) 0.0457(14) Uani 1 1 d . . . . .
H55A H 0.0204 0.3714 -0.0700 0.055 Uiso 1 1 calc R U . . .
H55B H 0.1011 0.3908 -0.1156 0.055 Uiso 1 1 calc R U . . .
C56 C 0.1212(3) 0.2840(3) -0.0670(2) 0.0367(11) Uani 1 1 d . . . . .
H56A H 0.1520 0.3102 -0.0324 0.044 Uiso 1 1 calc R U . . .
H56B H 0.1674 0.2625 -0.0949 0.044 Uiso 1 1 calc R U . . .
C61 C 0.1455(3) 0.2060(3) 0.07398(19) 0.0280(9) Uani 1 1 d . . . . .
H61 H 0.1918 0.2449 0.0583 0.034 Uiso 1 1 calc R U . . .
C62 C 0.1887(3) 0.1539(3) 0.1238(2) 0.0358(11) Uani 1 1 d . . . . .
H62A H 0.1444 0.1134 0.1387 0.043 Uiso 1 1 calc R U . . .
H62B H 0.2403 0.1234 0.1068 0.043 Uiso 1 1 calc R U . . .
C63 C 0.2210(3) 0.2068(4) 0.1766(2) 0.0466(13) Uani 1 1 d . . . . .
H63A H 0.2466 0.1713 0.2085 0.056 Uiso 1 1 calc R U . . .
H63B H 0.2688 0.2444 0.1626 0.056 Uiso 1 1 calc R U . . .
C64 C 0.1434(4) 0.2563(3) 0.2026(2) 0.0444(13) Uani 1 1 d . . . . .
H64A H 0.0986 0.2187 0.2204 0.053 Uiso 1 1 calc R U . . .
H64B H 0.1660 0.2925 0.2351 0.053 Uiso 1 1 calc R U . . .
C65 C 0.0989(4) 0.3079(3) 0.1540(2) 0.0441(13) Uani 1 1 d . . . . .
H65A H 0.0460 0.3362 0.1713 0.053 Uiso 1 1 calc R U . . .
H65B H 0.1416 0.3501 0.1398 0.053 Uiso 1 1 calc R U . . .
C66 C 0.0695(4) 0.2557(3) 0.1014(2) 0.0392(12) Uani 1 1 d . . . . .
H66A H 0.0436 0.2916 0.0699 0.047 Uiso 1 1 calc R U . . .
H66B H 0.0217 0.2179 0.1151 0.047 Uiso 1 1 calc R U . . .
C1SA C 0.4796(14) 0.0063(10) 0.2860(11) 0.205(4) Uiso 0.65 1 d D U P A 1
H1SA H 0.5271 -0.0353 0.2868 0.245 Uiso 0.65 1 calc R U P A 1
H1SB H 0.4681 0.0227 0.2442 0.245 Uiso 0.65 1 calc R U P A 1
H1SC H 0.4246 -0.0165 0.3036 0.245 Uiso 0.65 1 calc R U P A 1
C2SA C 0.5082(11) 0.0783(9) 0.3212(12) 0.205(4) Uiso 0.65 1 d D U P A 1
H2SA H 0.5646 0.1007 0.3043 0.245 Uiso 0.65 1 calc R U P A 1
H2SB H 0.5195 0.0621 0.3636 0.245 Uiso 0.65 1 calc R U P A 1
C3SA C 0.4356(8) 0.1425(7) 0.3191(8) 0.205(4) Uiso 0.65 1 d D U P A 1
H3SA H 0.4064 0.1422 0.2789 0.245 Uiso 0.65 1 calc R U P A 1
H3SB H 0.3894 0.1307 0.3500 0.245 Uiso 0.65 1 calc R U P A 1
C4SA C 0.4769(10) 0.2239(8) 0.3307(12) 0.205(4) Uiso 0.65 1 d D U P A 1
H4SA H 0.5235 0.2355 0.3000 0.245 Uiso 0.65 1 calc R U P A 1
H4SB H 0.5058 0.2242 0.3709 0.245 Uiso 0.65 1 calc R U P A 1
C5SA C 0.4051(10) 0.2883(8) 0.3281(12) 0.205(4) Uiso 0.65 1 d D U P A 1
H5SA H 0.3569 0.2698 0.3005 0.245 Uiso 0.65 1 calc R U P A 1
H5SB H 0.3785 0.2950 0.3688 0.245 Uiso 0.65 1 calc R U P A 1
C6SA C 0.4393(13) 0.3684(9) 0.3072(10) 0.205(4) Uiso 0.65 1 d D U P A 1
H6SA H 0.3888 0.4056 0.3002 0.245 Uiso 0.65 1 calc R U P A 1
H6SB H 0.4729 0.3610 0.2696 0.245 Uiso 0.65 1 calc R U P A 1
H6SC H 0.4790 0.3917 0.3380 0.245 Uiso 0.65 1 calc R U P A 1
C1SB C 0.565(3) 0.002(2) 0.2726(17) 0.205(4) Uiso 0.35 1 d D U P B 2
H1SD H 0.5850 -0.0548 0.2786 0.245 Uiso 0.35 1 calc R U P B 2
H1SE H 0.6101 0.0313 0.2484 0.245 Uiso 0.35 1 calc R U P B 2
H1SF H 0.5075 0.0023 0.2515 0.245 Uiso 0.35 1 calc R U P B 2
C2SB C 0.5555(19) 0.0429(17) 0.3322(14) 0.205(4) Uiso 0.35 1 d D U P B 2
H2SC H 0.6119 0.0367 0.3554 0.245 Uiso 0.35 1 calc R U P B 2
H2SD H 0.5067 0.0161 0.3552 0.245 Uiso 0.35 1 calc R U P B 2
C3SB C 0.5345(10) 0.1323(14) 0.325(2) 0.205(4) Uiso 0.35 1 d D U P B 2
H3SC H 0.5567 0.1633 0.3601 0.245 Uiso 0.35 1 calc R U P B 2
H3SD H 0.5646 0.1539 0.2882 0.245 Uiso 0.35 1 calc R U P B 2
C4SB C 0.4356(8) 0.1425(7) 0.3191(8) 0.205(4) Uiso 0.35 1 d D U P B 2
H4SC H 0.4142 0.1108 0.2838 0.245 Uiso 0.35 1 calc R U P B 2
H4SD H 0.4062 0.1198 0.3555 0.245 Uiso 0.35 1 calc R U P B 2
C5SB C 0.4089(17) 0.2287(10) 0.3118(19) 0.205(4) Uiso 0.35 1 d D U P B 2
H5SC H 0.3480 0.2364 0.3288 0.245 Uiso 0.35 1 calc R U P B 2
H5SD H 0.4064 0.2421 0.2683 0.245 Uiso 0.35 1 calc R U P B 2
C6SB C 0.472(3) 0.2859(12) 0.342(2) 0.205(4) Uiso 0.35 1 d D U P B 2
H6SD H 0.4521 0.3425 0.3367 0.245 Uiso 0.35 1 calc R U P B 2
H6SE H 0.5326 0.2794 0.3251 0.245 Uiso 0.35 1 calc R U P B 2
H6SF H 0.4744 0.2734 0.3857 0.245 Uiso 0.35 1 calc R U P B 2

loop_
_atom_site_aniso_label
_atom_site_aniso_U_11
_atom_site_aniso_U_22
_atom_site_aniso_U_33
_atom_site_aniso_U_23
_atom_site_aniso_U_13
_atom_site_aniso_U_12
Pt 0.02063(7) 0.01807(7) 0.02019(7) -0.00016(6) 0.00058(7) -0.00006(7)
W 0.02976(10) 0.03373(9) 0.02581(9) 0.00187(8) -0.00669(8) 0.00604(8)
Sn 0.02205(14) 0.02338(13) 0.02107(14) 0.00130(12) -0.00176(11) 0.00124(12)
Cl1 0.0277(6) 0.0230(5) 0.0530(8) 0.0074(5) 0.0060(5) 0.0052(5)
Cl2 0.0374(6) 0.0338(6) 0.0297(6) -0.0055(5) 0.0046(5) 0.0029(5)
P1 0.0218(5) 0.0214(5) 0.0223(5) 0.0005(4) -0.0006(4) -0.0009(4)
P2 0.0248(6) 0.0209(5) 0.0193(5) -0.0018(4) 0.0016(4) -0.0021(4)
O1 0.094(4) 0.086(3) 0.050(3) -0.001(2) -0.038(3) 0.037(3)
O2 0.091(3) 0.054(2) 0.031(2) -0.0078(19) -0.009(2) 0.021(2)
O3 0.056(3) 0.061(3) 0.076(3) 0.024(2) 0.017(2) -0.003(2)
O4 0.097(4) 0.056(3) 0.063(3) -0.016(2) 0.012(3) 0.031(3)
O5 0.046(3) 0.098(4) 0.124(5) 0.031(3) 0.000(3) -0.022(3)
C1 0.055(3) 0.054(3) 0.040(3) -0.002(3) -0.013(3) 0.014(3)
C2 0.055(3) 0.044(3) 0.022(2) 0.002(2) -0.012(2) 0.006(3)
C3 0.042(3) 0.038(3) 0.038(3) 0.005(2) -0.002(2) 0.015(2)
C4 0.044(3) 0.055(3) 0.036(3) 0.006(3) 0.000(2) 0.014(3)
C5 0.037(3) 0.066(4) 0.056(4) 0.016(3) -0.010(3) -0.001(3)
C11 0.025(2) 0.021(2) 0.031(2) 0.0031(19) -0.0016(19) -0.0042(17)
C12 0.034(3) 0.023(2) 0.036(3) -0.0035(19) 0.001(2) -0.0013(19)
C13 0.042(3) 0.028(2) 0.060(4) -0.004(2) 0.006(3) 0.004(2)
C14 0.040(3) 0.024(2) 0.077(4) 0.008(2) 0.000(3) -0.002(2)
C15 0.054(3) 0.028(2) 0.056(3) 0.010(2) 0.002(3) -0.007(2)
C16 0.050(3) 0.031(2) 0.038(3) 0.007(2) 0.009(2) -0.007(2)
C21 0.027(2) 0.028(2) 0.029(2) -0.0008(18) -0.0028(19) -0.0004(19)
C22 0.036(3) 0.035(2) 0.031(2) 0.004(2) -0.008(2) 0.001(2)
C23 0.056(3) 0.048(3) 0.036(3) 0.002(2) -0.019(3) 0.001(3)
C24 0.043(3) 0.062(4) 0.059(4) -0.015(3) -0.027(3) 0.005(3)
C25 0.028(3) 0.059(3) 0.061(4) -0.010(3) -0.013(3) -0.003(3)
C26 0.028(2) 0.039(3) 0.048(3) -0.001(2) -0.008(2) -0.007(2)
C31 0.030(2) 0.032(2) 0.024(2) 0.0003(18) 0.0061(18) -0.0012(19)
C32 0.050(3) 0.047(3) 0.024(2) -0.002(2) -0.006(2) 0.009(2)
C33 0.079(4) 0.058(4) 0.026(3) -0.001(3) -0.002(3) 0.010(3)
C34 0.114(6) 0.037(3) 0.033(3) -0.011(2) 0.011(3) 0.005(3)
C35 0.100(5) 0.069(4) 0.045(3) -0.004(3) 0.018(4) 0.042(4)
C36 0.063(4) 0.059(3) 0.030(3) -0.004(2) -0.001(3) 0.029(3)
C41 0.025(2) 0.026(2) 0.022(2) 0.0007(17) 0.0017(18) -0.0024(19)
C42 0.032(2) 0.027(2) 0.024(2) -0.0007(19) 0.0048(18) 0.004(2)
C43 0.038(3) 0.041(3) 0.032(3) -0.004(2) 0.007(2) 0.010(2)
C44 0.035(3) 0.052(3) 0.042(3) 0.010(3) 0.017(2) 0.005(2)
C45 0.028(3) 0.058(3) 0.058(3) 0.001(3) 0.004(3) -0.008(2)
C46 0.028(3) 0.049(3) 0.043(3) -0.005(2) 0.007(2) -0.016(2)
C51 0.034(2) 0.022(2) 0.025(2) 0.0011(18) 0.001(2) 0.0001(18)
C52 0.030(3) 0.041(3) 0.025(2) -0.0018(19) -0.003(2) 0.005(2)
C53 0.045(3) 0.051(3) 0.036(3) 0.001(2) -0.002(2) 0.021(3)
C54 0.061(4) 0.053(3) 0.040(3) 0.014(2) 0.009(3) 0.024(3)
C55 0.062(4) 0.033(3) 0.042(3) 0.015(2) 0.015(3) 0.011(3)
C56 0.043(3) 0.034(3) 0.033(3) 0.007(2) 0.006(2) -0.001(2)
C61 0.035(2) 0.026(2) 0.023(2) -0.0034(19) 0.0030(19) -0.0093(19)
C62 0.034(3) 0.046(3) 0.027(2) -0.010(2) -0.007(2) 0.002(2)
C63 0.041(3) 0.066(4) 0.033(3) -0.014(3) -0.008(3) -0.008(3)
C64 0.054(3) 0.054(3) 0.025(3) -0.014(2) 0.005(2) -0.013(3)
C65 0.067(4) 0.033(3) 0.032(3) -0.010(2) 0.006(3) -0.002(3)
C66 0.054(3) 0.033(3) 0.030(3) -0.009(2) -0.004(2) 0.012(2)

loop_
_atom_type_symbol
_atom_type_description
_atom_type_scat_dispersion_real
_atom_type_scat_dispersion_imag
_atom_type_scat_source
C C 0.0033 0.0016 'International Tables Vol C Tables 4.2.6.8 and 6.1.1.4'
H H 0.0000 0.0000 'International Tables Vol C Tables 4.2.6.8 and 6.1.1.4'
O O 0.0106 0.0060 'International Tables Vol C Tables 4.2.6.8 and 6.1.1.4'
P P 0.1023 0.0942 'International Tables Vol C Tables 4.2.6.8 and 6.1.1.4'
Cl Cl 0.1484 0.1585 'International Tables Vol C Tables 4.2.6.8 and 6.1.1.4'
Sn Sn -0.6537 1.4246 'International Tables Vol C Tables 4.2.6.8 and 6.1.1.4'
W W -0.8490 6.8722 'International Tables Vol C Tables 4.2.6.8 and 6.1.1.4'
Pt Pt -1.7033 8.3905 'International Tables Vol C Tables 4.2.6.8 and 6.1.1.4'

loop_
_geom_angle_atom_site_label_1
_geom_angle_atom_site_label_2
_geom_angle_atom_site_label_3
_geom_angle
P1 Pt P2 177.31(4)
P1 Pt Cl1 87.72(4)
P2 Pt Cl1 89.69(4)
P1 Pt Sn 91.13(3)
P2 Pt Sn 91.35(3)
Cl1 Pt Sn 172.63(3)
C1 W C3 88.6(2)
C1 W C2 90.7(2)
C3 W C2 87.4(2)
C1 W C4 90.8(2)
C3 W C4 88.5(2)
C2 W C4 175.6(2)
C1 W C5 90.1(2)
C3 W C5 178.7(2)
C2 W C5 92.7(2)
C4 W C5 91.5(2)
C1 W Sn 178.53(17)
C3 W Sn 92.52(14)
C2 W Sn 90.39(13)
C4 W Sn 88.18(15)
C5 W Sn 88.80(15)
Cl2 Sn Pt 107.89(3)
Cl2 Sn W 108.08(3)
Pt Sn W 144.019(13)
C21 P1 C31 105.9(2)
C21 P1 C11 109.23(19)
C31 P1 C11 104.8(2)
C21 P1 Pt 109.84(14)
C31 P1 Pt 111.15(15)
C11 P1 Pt 115.49(14)
C61 P2 C51 104.2(2)
C61 P2 C41 105.04(19)
C51 P2 C41 110.19(19)
C61 P2 Pt 110.39(14)
C51 P2 Pt 110.45(14)
C41 P2 Pt 115.79(13)
O1 C1 W 178.4(5)
O2 C2 W 178.0(5)
O3 C3 W 178.5(5)
O4 C4 W 177.9(5)
O5 C5 W 178.5(6)
C12 C11 C16 110.7(4)
C12 C11 P1 111.2(3)
C16 C11 P1 118.2(3)
C11 C12 C13 110.6(4)
C14 C13 C12 110.9(4)
C13 C14 C15 111.3(4)
C16 C15 C14 110.5(4)
C11 C16 C15 111.3(4)
C22 C21 C26 109.8(4)
C22 C21 P1 114.2(3)
C26 C21 P1 117.4(3)
C21 C22 C23 109.7(4)
C24 C23 C22 110.6(4)
C25 C24 C23 112.0(4)
C24 C25 C26 112.4(4)
C25 C26 C21 109.5(4)
C36 C31 C32 109.1(4)
C36 C31 P1 113.2(3)
C32 C31 P1 110.1(3)
C31 C32 C33 111.9(4)
C34 C33 C32 111.2(5)
C35 C34 C33 111.8(5)
C34 C35 C36 111.6(5)
C31 C36 C35 111.7(4)
C42 C41 C46 109.6(3)
C42 C41 P2 110.9(3)
C46 C41 P2 116.5(3)
C43 C42 C41 111.2(4)
C42 C43 C44 111.2(4)
C45 C44 C43 110.2(4)
C44 C45 C46 112.4(4)
C45 C46 C41 109.5(4)
C56 C51 C52 110.4(4)
C56 C51 P2 118.7(3)
C52 C51 P2 114.1(3)
C53 C52 C51 108.8(4)
C54 C53 C52 112.0(4)
C53 C54 C55 111.6(4)
C54 C55 C56 112.3(4)
C55 C56 C51 108.7(4)
C66 C61 C62 108.7(4)
C66 C61 P2 112.7(3)
C62 C61 P2 110.7(3)
C63 C62 C61 111.7(4)
C64 C63 C62 110.4(4)
C65 C64 C63 111.0(4)
C66 C65 C64 111.2(4)
C65 C66 C61 113.3(4)
C1SA C2SA C3SA 109.3(9)
C4SA C3SA C2SA 108.6(8)
C3SA C4SA C5SA 108.9(9)
C6SA C5SA C4SA 112.7(9)
C1SB C2SB C3SB 111.1(10)
C4SB C3SB C2SB 108.9(9)
C5SB C4SB C3SB 112.5(9)
C4SB C5SB C6SB 112.3(10)

loop_
_geom_bond_atom_site_label_1
_geom_bond_atom_site_label_2
_geom_bond_distance
Pt P1 2.3341(11)
Pt P2 2.3428(11)
Pt Cl1 2.4110(11)
Pt Sn 2.5061(3)
W C1 1.993(5)
W C3 2.023(6)
W C2 2.024(5)
W C4 2.032(6)
W C5 2.035(6)
W Sn 2.7309(3)
Sn Cl2 2.4149(11)
P1 C21 1.844(4)
P1 C31 1.851(4)
P1 C11 1.869(4)
P2 C61 1.843(4)
P2 C51 1.846(4)
P2 C41 1.857(4)
O1 C1 1.141(6)
O2 C2 1.163(6)
O3 C3 1.141(6)
O4 C4 1.140(6)
O5 C5 1.137(7)
C11 C12 1.518(6)
C11 C16 1.526(6)
C12 C13 1.543(6)
C13 C14 1.499(7)
C14 C15 1.546(8)
C15 C16 1.538(7)
C21 C22 1.523(6)
C21 C26 1.537(6)
C22 C23 1.544(6)
C23 C24 1.521(8)
C24 C25 1.503(8)
C25 C26 1.526(7)
C31 C36 1.513(7)
C31 C32 1.527(6)
C32 C33 1.541(7)
C33 C34 1.513(8)
C34 C35 1.486(9)
C35 C36 1.539(7)
C41 C42 1.542(6)
C41 C46 1.549(6)
C42 C43 1.521(6)
C43 C44 1.538(7)
C44 C45 1.488(7)
C45 C46 1.538(7)
C51 C56 1.533(6)
C51 C52 1.544(6)
C52 C53 1.520(6)
C53 C54 1.503(8)
C54 C55 1.518(8)
C55 C56 1.524(7)
C61 C66 1.519(6)
C61 C62 1.535(6)
C62 C63 1.532(6)
C63 C64 1.523(7)
C64 C65 1.518(7)
C65 C66 1.509(6)
C1SA C2SA 1.475(9)
C2SA C3SA 1.506(9)
C3SA C4SA 1.487(9)
C4SA C5SA 1.501(9)
C5SA C6SA 1.477(9)
C1SB C2SB 1.488(10)
C2SB C3SB 1.503(9)
C3SB C4SB 1.487(9)
C4SB C5SB 1.472(9)
C5SB C6SB 1.492(10)

loop_
_geom_torsion_atom_site_label_1
_geom_torsion_atom_site_label_2
_geom_torsion_atom_site_label_3
_geom_torsion_atom_site_label_4
_geom_torsion
P1 Pt Sn Cl2 95.40(4)
P2 Pt Sn Cl2 -85.64(4)
Cl1 Pt Sn Cl2 176.4(2)
P1 Pt Sn W -85.70(3)
P2 Pt Sn W 93.25(3)
Cl1 Pt Sn W -4.7(2)
C1 W Sn Cl2 36(7)
C3 W Sn Cl2 -100.46(14)
C2 W Sn Cl2 172.14(16)
C4 W Sn Cl2 -12.06(16)
C5 W Sn Cl2 79.45(19)
C1 W Sn Pt -143(7)
C3 W Sn Pt 80.65(14)
C2 W Sn Pt -6.75(16)
C4 W Sn Pt 169.05(16)
C5 W Sn Pt -99.44(18)
P2 Pt P1 C21 55.5(9)
Cl1 Pt P1 C21 39.87(15)
Sn Pt P1 C21 -147.41(15)
P2 Pt P1 C31 -61.3(9)
Cl1 Pt P1 C31 -76.95(16)
Sn Pt P1 C31 95.77(15)
P2 Pt P1 C11 180(100)
Cl1 Pt P1 C11 163.92(16)
Sn Pt P1 C11 -23.37(16)
P1 Pt P2 C61 69.9(9)
Cl1 Pt P2 C61 85.49(16)
Sn Pt P2 C61 -87.21(16)
P1 Pt P2 C51 -44.9(9)
Cl1 Pt P2 C51 -29.25(15)
Sn Pt P2 C51 158.04(15)
P1 Pt P2 C41 -171.0(8)
Cl1 Pt P2 C41 -155.36(15)
Sn Pt P2 C41 31.94(15)
C3 W C1 O1 54(20)
C2 W C1 O1 141(20)
C4 W C1 O1 -35(20)
C5 W C1 O1 -126(20)
Sn W C1 O1 -83(23)
C1 W C2 O2 -60(14)
C3 W C2 O2 29(14)
C4 W C2 O2 50(15)
C5 W C2 O2 -150(14)
Sn W C2 O2 121(14)
C1 W C3 O3 26(18)
C2 W C3 O3 -65(18)
C4 W C3 O3 117(18)
C5 W C3 O3 29(24)
Sn W C3 O3 -155(18)
C1 W C4 O4 63(14)
C3 W C4 O4 -25(14)
C2 W C4 O4 -46(16)
C5 W C4 O4 154(14)
Sn W C4 O4 -118(14)
C1 W C5 O5 108(22)
C3 W C5 O5 105(23)
C2 W C5 O5 -161(22)
C4 W C5 O5 17(22)
Sn W C5 O5 -71(22)
C21 P1 C11 C12 56.6(4)
C31 P1 C11 C12 169.6(3)
Pt P1 C11 C12 -67.8(3)
C21 P1 C11 C16 -73.0(4)
C31 P1 C11 C16 40.0(4)
Pt P1 C11 C16 162.6(3)
C16 C11 C12 C13 -57.2(5)
P1 C11 C12 C13 169.3(3)
C11 C12 C13 C14 57.8(6)
C12 C13 C14 C15 -56.7(6)
C13 C14 C15 C16 55.3(6)
C12 C11 C16 C15 56.4(5)
P1 C11 C16 C15 -173.8(4)
C14 C15 C16 C11 -54.8(6)
C31 P1 C21 C22 168.5(3)
C11 P1 C21 C22 -79.2(3)
Pt P1 C21 C22 48.4(3)
C31 P1 C21 C26 -60.8(4)
C11 P1 C21 C26 51.5(4)
Pt P1 C21 C26 179.1(3)
C26 C21 C22 C23 60.3(5)
P1 C21 C22 C23 -165.4(3)
C21 C22 C23 C24 -57.3(5)
C22 C23 C24 C25 53.9(6)
C23 C24 C25 C26 -54.0(7)
C24 C25 C26 C21 56.0(6)
C22 C21 C26 C25 -59.1(5)
P1 C21 C26 C25 168.2(3)
C21 P1 C31 C36 -55.9(4)
C11 P1 C31 C36 -171.3(4)
Pt P1 C31 C36 63.3(4)
C21 P1 C31 C32 -178.4(3)
C11 P1 C31 C32 66.3(4)
Pt P1 C31 C32 -59.1(3)
C36 C31 C32 C33 55.8(6)
P1 C31 C32 C33 -179.4(4)
C31 C32 C33 C34 -54.9(7)
C32 C33 C34 C35 54.0(7)
C33 C34 C35 C36 -54.8(8)
C32 C31 C36 C35 -56.3(6)
P1 C31 C36 C35 -179.2(4)
C34 C35 C36 C31 56.8(7)
C61 P2 C41 C42 -164.1(3)
C51 P2 C41 C42 -52.3(3)
Pt P2 C41 C42 73.9(3)
C61 P2 C41 C46 -37.8(4)
C51 P2 C41 C46 73.9(4)
Pt P2 C41 C46 -159.8(3)
C46 C41 C42 C43 56.6(5)
P2 C41 C42 C43 -173.3(3)
C41 C42 C43 C44 -56.4(5)
C42 C43 C44 C45 56.2(6)
C43 C44 C45 C46 -57.6(6)
C44 C45 C46 C41 58.3(6)
C42 C41 C46 C45 -56.2(5)
P2 C41 C46 C45 176.9(3)
C61 P2 C51 C56 55.6(4)
C41 P2 C51 C56 -56.7(4)
Pt P2 C51 C56 174.2(3)
C61 P2 C51 C52 -171.5(3)
C41 P2 C51 C52 76.3(4)
Pt P2 C51 C52 -52.9(3)
C56 C51 C52 C53 -59.8(5)
P2 C51 C52 C53 163.4(3)
C51 C52 C53 C54 57.2(5)
C52 C53 C54 C55 -54.7(6)
C53 C54 C55 C56 54.4(6)
C54 C55 C56 C51 -56.2(5)
C52 C51 C56 C55 59.2(5)
P2 C51 C56 C55 -166.2(3)
C51 P2 C61 C66 59.6(4)
C41 P2 C61 C66 175.5(3)
Pt P2 C61 C66 -59.0(4)
C51 P2 C61 C62 -178.4(3)
C41 P2 C61 C62 -62.5(3)
Pt P2 C61 C62 63.0(3)
C66 C61 C62 C63 -56.1(5)
P2 C61 C62 C63 179.7(3)
C61 C62 C63 C64 57.4(6)
C62 C63 C64 C65 -55.9(6)
C63 C64 C65 C66 54.9(6)
C64 C65 C66 C61 -55.9(6)
C62 C61 C66 C65 55.6(5)
P2 C61 C66 C65 178.7(3)
C1SA C2SA C3SA C4SA -156(2)
C2SA C3SA C4SA C5SA 180(2)
C3SA C4SA C5SA C6SA -150(2)
C1SB C2SB C3SB C4SB 88(3)
C2SB C3SB C4SB C5SB 179(3)
C3SB C4SB C5SB C6SB -30(4)
